data_7151185
loop_
_publ_author_name
'Curtis, Kim L.'
'Evinson, Emma L.'
'Handa, Sandeep'
'Singh, Kuldip'

_publ_section_title
;
 Asymmetric synthesis of
 3-amino-4-hydroxy-2-(hydroxymethyl)pyrrolidines as potential
 glycosidase inhibitors.
;
_journal_issue 21
_journal_name_full 'Organic &amp; biomolecular chemistry'
_journal_page_first 3544
_journal_page_last 3553
_journal_paper_doi 10.1039/b711994a
_journal_volume 5
_journal_year 2007
_chemical_absolute_configuration syn
_chemical_formula_sum 'C12 H16 N4 O4 S'
_chemical_formula_weight 312.35
_chemical_melting_point 368.0(10)
_chemical_name_common
;(2S,3R,4R)-1-(Toluene-4-sulfonyl)-2-hydroxymethyl-3-azido-4-
hydroxypyrrolidine
;
_chemical_name_systematic
;
(2S,3R,4R)-1-(Toluene-4-sulfonyl)-2-hydroxymethyl-3-azido-4-hydroxypyrrolidine
;
_space_group_IT_number 4
_symmetry_cell_setting monoclinic
_symmetry_space_group_name_Hall 'P 2yb'
_symmetry_space_group_name_H-M 'P 1 21 1'
_atom_sites_solution_hydrogens geom
_atom_sites_solution_primary direct
_atom_sites_solution_secondary difmap
_audit_creation_method SHELXL-97
_cell_angle_alpha 90.00
_cell_angle_beta 100.446(8)
_cell_angle_gamma 90.00
_cell_formula_units_Z 4
_cell_length_a 7.539(4)
_cell_length_b 17.643(9)
_cell_length_c 11.223(5)
_cell_measurement_reflns_used 612
_cell_measurement_temperature 150(2)
_cell_measurement_theta_max 24.07
_cell_measurement_theta_min 2.31
_cell_volume 1468.0(13)
_computing_cell_refinement 'Bruker SMART'
_computing_data_collection 'Bruker SMART'
_computing_data_reduction 'Bruker SHELXTL'
_computing_molecular_graphics 'Bruker SHELXTL'
_computing_publication_material 'Bruker SHELXTL'
_computing_structure_refinement 'SHELXL-97 (Sheldrick, 1997)'
_computing_structure_solution 'SHELXS-97 (Sheldrick, 1990)'
_diffrn_ambient_temperature 150(2)
_diffrn_measured_fraction_theta_full 0.998
_diffrn_measured_fraction_theta_max 0.998
_diffrn_measurement_device_type 'CCD area detector'
_diffrn_measurement_method 'phi and omega scans'
_diffrn_radiation_monochromator graphite
_diffrn_radiation_source 'fine-focus sealed tube'
_diffrn_radiation_type MoK\a
_diffrn_radiation_wavelength 0.71073
_diffrn_reflns_av_R_equivalents 0.1254
_diffrn_reflns_av_sigmaI/netI 0.1863
_diffrn_reflns_limit_h_max 8
_diffrn_reflns_limit_h_min -8
_diffrn_reflns_limit_k_max 20
_diffrn_reflns_limit_k_min -20
_diffrn_reflns_limit_l_max 13
_diffrn_reflns_limit_l_min -13
_diffrn_reflns_number 10263
_diffrn_reflns_theta_full 25.00
_diffrn_reflns_theta_max 25.00
_diffrn_reflns_theta_min 1.85
_exptl_absorpt_coefficient_mu 0.242
_exptl_absorpt_correction_T_max 0.95
_exptl_absorpt_correction_T_min 0.63
_exptl_absorpt_correction_type empirical
_exptl_absorpt_process_details
;
absorption correction based on 1081 reflections(SADABS);Rint 0.091 before
correction and 0.028 after.
;
_exptl_crystal_colour colourless
_exptl_crystal_density_diffrn 1.413
_exptl_crystal_density_method 'not measured'
_exptl_crystal_description plate
_exptl_crystal_F_000 656
_exptl_crystal_size_max 0.21
_exptl_crystal_size_mid 0.11
_exptl_crystal_size_min 0.03
_refine_diff_density_max 0.249
_refine_diff_density_min -0.370
_refine_diff_density_rms 0.062
_refine_ls_abs_structure_details 'Flack H D (1983), Acta Cryst. A39, 876-881'
_refine_ls_abs_structure_Flack 0.17(14)
_refine_ls_extinction_method none
_refine_ls_goodness_of_fit_ref 0.961
_refine_ls_hydrogen_treatment constr
_refine_ls_matrix_type full
_refine_ls_number_parameters 380
_refine_ls_number_reflns 5092
_refine_ls_number_restraints 1
_refine_ls_restrained_S_all 0.961
_refine_ls_R_factor_all 0.1458
_refine_ls_R_factor_gt 0.0797
_refine_ls_shift/su_max 0.000
_refine_ls_shift/su_mean 0.000
_refine_ls_structure_factor_coef Fsqd
_refine_ls_weighting_details 'calc w=1/[\s^2^(Fo^2^)+(0.0419P)^2^+0.0000P] where P=(Fo^2^+2Fc^2^)/3'
_refine_ls_weighting_scheme calc
_refine_ls_wR_factor_gt 0.1331
_refine_ls_wR_factor_ref 0.1542
_reflns_number_gt 2884
_reflns_number_total 5092
_reflns_threshold_expression >2sigma(I)
_cod_data_source_file b711994a.txt
_cod_data_source_block 04121
_cod_depositor_comments
;
The following automatic conversions were performed:
'_symmetry_cell_setting' value 'Monoclinic' changed to 'monoclinic'
according to '/home/saulius/struct/CIF-dictionaries/cif_core.dic'
dictionary named 'cif_core.dic' version 2.4.1 from 2010-06-29.

Automatic conversion script
Id: cif_fix_enum 1527 2010-12-29 10:47:43Z saulius 

The following automatic conversions were performed:

'_chemical_melting_point' value '367-369K' was changed to '368.0(10)'
- the average value was taken and precision was estimated.

Automatic conversion script
Id: cif_fix_values 1646 2011-03-28 12:23:43Z adriana 
;
_cod_original_cell_volume 1468.1(12)
_cod_original_sg_symbol_H-M P2(1)
_cod_database_code 7151185

loop_
_symmetry_equiv_pos_as_xyz
'x, y, z'
'-x, y+1/2, -z'

loop_
_atom_site_label
_atom_site_type_symbol
_atom_site_fract_x
_atom_site_fract_y
_atom_site_fract_z
_atom_site_U_iso_or_equiv
_atom_site_adp_type
_atom_site_occupancy
_atom_site_symmetry_multiplicity
_atom_site_calc_flag
_atom_site_refinement_flags
_atom_site_disorder_assembly
_atom_site_disorder_group
S1 S 0.2717(3) 0.05870(11) 0.73064(17) 0.0307(5) Uani 1 1 d . . .
N1 N 0.4658(8) 0.1028(3) 0.7540(5) 0.0329(17) Uani 1 1 d . . .
N2 N 0.7829(10) -0.0150(4) 0.7938(7) 0.051(2) Uani 1 1 d . . .
N3 N 0.8233(9) -0.0332(4) 0.7008(9) 0.048(2) Uani 1 1 d . . .
N4 N 0.8606(12) -0.0604(5) 0.6140(8) 0.069(3) Uani 1 1 d . . .
O1 O 0.6561(7) 0.2148(3) 0.9243(5) 0.0491(15) Uani 1 1 d . . .
H1 H 0.5378 0.2453 0.8917 0.074 Uiso 1 1 d R . .
O2 O 0.8107(7) 0.1941(3) 0.7313(5) 0.0514(16) Uani 1 1 d . . .
H2 H 0.7397 0.2325 0.7775 0.077 Uiso 1 1 d R . .
O3 O 0.1940(6) 0.0739(3) 0.8352(4) 0.0398(15) Uani 1 1 d . . .
O4 O 0.1786(7) 0.0824(3) 0.6127(4) 0.0363(14) Uani 1 1 d . . .
C1 C 0.5982(9) 0.0823(4) 0.8647(7) 0.033(2) Uani 1 1 d . . .
H1A H 0.5611 0.0331 0.8970 0.040 Uiso 1 1 calc R . .
C2 C 0.7739(9) 0.0697(5) 0.8138(7) 0.036(2) Uani 1 1 d . . .
H2A H 0.8805 0.0866 0.8745 0.043 Uiso 1 1 calc R . .
C3 C 0.7541(10) 0.1192(5) 0.7008(7) 0.040(2) Uani 1 1 d . . .
H3B H 0.8281 0.0975 0.6436 0.048 Uiso 1 1 calc R . .
C4 C 0.5547(10) 0.1118(5) 0.6462(7) 0.047(2) Uani 1 1 d . . .
H4B H 0.5103 0.1577 0.5993 0.057 Uiso 1 1 calc R . .
H4C H 0.5327 0.0670 0.5924 0.057 Uiso 1 1 calc R . .
C5 C 0.6063(10) 0.1424(5) 0.9619(7) 0.042(2) Uani 1 1 d . . .
H5A H 0.4865 0.1462 0.9859 0.050 Uiso 1 1 calc R . .
H5B H 0.6942 0.1265 1.0341 0.050 Uiso 1 1 calc R . .
C6 C 0.3108(10) -0.0382(5) 0.7253(7) 0.036(2) Uani 1 1 d . . .
C7 C 0.3465(10) -0.0714(5) 0.6190(7) 0.039(2) Uani 1 1 d . . .
H7A H 0.3490 -0.0413 0.5492 0.046 Uiso 1 1 calc R . .
C8 C 0.3781(11) -0.1482(5) 0.6162(8) 0.044(2) Uani 1 1 d . . .
H8A H 0.4032 -0.1703 0.5438 0.052 Uiso 1 1 calc R . .
C9 C 0.3746(10) -0.1938(6) 0.7148(9) 0.050(3) Uani 1 1 d . . .
C10 C 0.3445(11) -0.1594(5) 0.8217(7) 0.041(2) Uani 1 1 d . . .
H10B H 0.3471 -0.1899 0.8918 0.049 Uiso 1 1 calc R . .
C11 C 0.3114(10) -0.0830(5) 0.8289(7) 0.038(2) Uani 1 1 d . . .
H11B H 0.2895 -0.0610 0.9021 0.046 Uiso 1 1 calc R . .
C12 C 0.3965(13) -0.2784(6) 0.7104(9) 0.074(3) Uani 1 1 d . . .
H12A H 0.4149 -0.2934 0.6294 0.111 Uiso 1 1 calc R . .
H12B H 0.2877 -0.3031 0.7281 0.111 Uiso 1 1 calc R . .
H12C H 0.5010 -0.2939 0.7707 0.111 Uiso 1 1 calc R . .
S1A S 1.1980(3) 0.92341(11) 0.21628(18) 0.0315(5) Uani 1 1 d . . .
N1A N 0.9992(8) 0.8825(4) 0.2012(5) 0.0326(17) Uani 1 1 d . . .
N2A N 0.6616(9) 0.9826(4) 0.2146(7) 0.0424(19) Uani 1 1 d . . .
N3A N 0.6574(10) 1.0158(5) 0.3101(9) 0.053(2) Uani 1 1 d . . .
N4A N 0.6514(13) 1.0530(6) 0.3919(9) 0.087(3) Uani 1 1 d . . .
O1A O 0.8748(7) 0.7496(3) 0.3091(5) 0.0472(15) Uani 1 1 d . . .
H1A' H 0.9441 0.7031 0.3452 0.071 Uiso 1 1 d R . .
O2A O 0.6680(7) 0.7880(3) 0.1024(5) 0.0477(15) Uani 1 1 d . . .
H2A' H 0.7455 0.7618 0.1492 0.06(3) Uiso 1 1 d R . .
O3A O 1.2942(7) 0.9014(3) 0.3348(4) 0.0406(16) Uani 1 1 d . . .
O4A O 1.2682(6) 0.9053(3) 0.1100(4) 0.0364(14) Uani 1 1 d . . .
C1A C 0.8949(10) 0.8867(4) 0.3007(6) 0.0275(18) Uani 1 1 d . . .
H1AB H 0.9348 0.9318 0.3526 0.033 Uiso 1 1 calc R . .
C2A C 0.6981(10) 0.8996(5) 0.2309(7) 0.037(2) Uani 1 1 d . . .
H2AA H 0.6074 0.8742 0.2723 0.045 Uiso 1 1 calc R . .
C3A C 0.6968(11) 0.8669(5) 0.1066(7) 0.043(2) Uani 1 1 d . . .
H3AB H 0.5990 0.8919 0.0476 0.052 Uiso 1 1 calc R . .
C4A C 0.8815(10) 0.8913(5) 0.0781(7) 0.046(2) Uani 1 1 d . . .
H4AB H 0.9208 0.8576 0.0173 0.056 Uiso 1 1 calc R . .
H4AC H 0.8793 0.9444 0.0492 0.056 Uiso 1 1 calc R . .
C5A C 0.9201(10) 0.8172(5) 0.3757(7) 0.040(2) Uani 1 1 d . . .
H5AA H 1.0478 0.8142 0.4167 0.048 Uiso 1 1 calc R . .
H5AB H 0.8450 0.8209 0.4393 0.048 Uiso 1 1 calc R . .
C6A C 1.1644(10) 1.0224(5) 0.2172(7) 0.034(2) Uani 1 1 d . . .
C7A C 1.1510(9) 1.0570(6) 0.3260(7) 0.038(2) Uani 1 1 d . . .
H7AA H 1.1588 1.0286 0.3987 0.046 Uiso 1 1 calc R . .
C8A C 1.1248(10) 1.1375(5) 0.3241(7) 0.038(2) Uani 1 1 d . . .
H8AA H 1.1106 1.1630 0.3964 0.046 Uiso 1 1 calc R . .
C9A C 1.1199(10) 1.1786(5) 0.2187(8) 0.039(2) Uani 1 1 d . . .
C10A C 1.1335(10) 1.1417(5) 0.1125(7) 0.041(2) Uani 1 1 d . . .
H10A H 1.1260 1.1696 0.0393 0.049 Uiso 1 1 calc R . .
C11A C 1.1581(10) 1.0639(5) 0.1126(7) 0.041(2) Uani 1 1 d . . .
H11A H 1.1707 1.0389 0.0397 0.049 Uiso 1 1 calc R . .
C12A C 1.0966(13) 1.2618(5) 0.2218(8) 0.065(3) Uani 1 1 d . . .
H12D H 1.0972 1.2829 0.1410 0.098 Uiso 1 1 calc R . .
H12E H 1.1956 1.2841 0.2799 0.098 Uiso 1 1 calc R . .
H12F H 0.9814 1.2737 0.2464 0.098 Uiso 1 1 calc R . .

loop_
_atom_site_aniso_label
_atom_site_aniso_U_11
_atom_site_aniso_U_22
_atom_site_aniso_U_33
_atom_site_aniso_U_23
_atom_site_aniso_U_13
_atom_site_aniso_U_12
S1 0.0238(12) 0.0421(14) 0.0244(12) 0.0034(10) -0.0005(8) -0.0022(10)
N1 0.027(4) 0.044(5) 0.028(4) 0.005(3) 0.005(3) -0.008(3)
N2 0.048(5) 0.064(6) 0.047(6) -0.008(4) 0.024(4) -0.002(4)
N3 0.024(4) 0.043(6) 0.077(7) 0.004(5) 0.007(4) -0.008(4)
N4 0.073(7) 0.051(6) 0.084(7) -0.005(5) 0.017(5) -0.007(5)
O1 0.030(3) 0.049(4) 0.066(4) -0.007(3) 0.001(3) 0.004(3)
O2 0.040(4) 0.039(4) 0.080(4) -0.014(3) 0.023(3) -0.011(3)
O3 0.025(3) 0.062(4) 0.036(3) -0.005(3) 0.016(2) 0.003(3)
O4 0.036(3) 0.040(4) 0.031(3) 0.001(3) 0.001(2) 0.001(3)
C1 0.027(5) 0.037(5) 0.033(5) -0.003(4) -0.002(4) 0.002(4)
C2 0.015(4) 0.035(6) 0.058(6) -0.005(4) 0.008(3) -0.009(4)
C3 0.029(5) 0.055(6) 0.036(5) -0.002(4) 0.006(4) -0.001(4)
C4 0.035(5) 0.059(7) 0.049(6) 0.004(4) 0.012(4) -0.008(4)
C5 0.035(5) 0.053(6) 0.032(5) -0.009(4) -0.010(4) 0.003(4)
C6 0.014(4) 0.055(7) 0.036(6) -0.003(4) 0.000(4) -0.006(4)
C7 0.046(5) 0.040(6) 0.029(5) 0.007(4) 0.003(4) 0.003(4)
C8 0.038(5) 0.056(7) 0.035(6) 0.003(5) 0.003(4) 0.004(5)
C9 0.021(5) 0.056(7) 0.069(8) -0.014(6) -0.003(4) -0.012(5)
C10 0.042(6) 0.042(6) 0.036(6) 0.017(4) 0.003(4) 0.003(4)
C11 0.029(5) 0.053(6) 0.029(5) -0.006(4) -0.006(4) -0.010(4)
C12 0.058(7) 0.085(9) 0.078(8) -0.001(6) 0.012(6) 0.001(6)
S1A 0.0197(11) 0.0450(14) 0.0307(13) -0.0033(10) 0.0071(9) -0.0015(10)
N1A 0.014(4) 0.051(5) 0.032(4) -0.002(3) 0.003(3) -0.008(3)
N2A 0.036(4) 0.034(5) 0.055(5) 0.002(4) 0.002(4) 0.004(3)
N3A 0.048(5) 0.046(6) 0.064(7) 0.009(5) 0.010(5) 0.017(4)
N4A 0.108(8) 0.067(7) 0.085(7) -0.014(6) 0.015(6) 0.020(6)
O1A 0.034(3) 0.041(4) 0.065(4) 0.008(3) 0.005(3) -0.006(3)
O2A 0.031(3) 0.035(4) 0.074(5) -0.010(3) -0.001(3) -0.008(3)
O3A 0.029(3) 0.059(4) 0.033(4) 0.005(3) 0.003(3) 0.003(3)
O4A 0.026(3) 0.056(4) 0.030(3) -0.003(3) 0.012(2) -0.002(3)
C1A 0.027(4) 0.035(5) 0.021(4) 0.011(4) 0.006(3) 0.010(3)
C2A 0.023(4) 0.051(6) 0.041(5) -0.003(4) 0.014(4) -0.003(4)
C3A 0.031(5) 0.058(7) 0.037(5) -0.010(4) -0.002(4) -0.003(4)
C4A 0.034(5) 0.068(6) 0.035(5) -0.007(4) 0.000(4) -0.015(4)
C5A 0.027(5) 0.049(6) 0.041(5) 0.005(4) 0.001(4) 0.001(4)
C6A 0.023(5) 0.051(6) 0.029(5) -0.008(4) 0.008(4) -0.009(4)
C7A 0.019(4) 0.058(6) 0.038(5) 0.006(5) 0.007(3) -0.001(4)
C8A 0.036(5) 0.048(6) 0.030(5) 0.003(4) 0.007(4) 0.002(4)
C9A 0.024(5) 0.049(7) 0.046(6) 0.013(5) 0.013(4) 0.008(4)
C10A 0.033(5) 0.065(7) 0.025(5) 0.007(4) 0.006(4) -0.003(4)
C11A 0.035(5) 0.048(6) 0.039(5) 0.018(5) 0.005(4) 0.009(5)
C12A 0.065(8) 0.054(8) 0.079(8) 0.006(5) 0.018(6) 0.006(5)

loop_
_atom_type_symbol
_atom_type_description
_atom_type_scat_dispersion_real
_atom_type_scat_dispersion_imag
_atom_type_scat_source
C C 0.0033 0.0016 'International Tables Vol C Tables 4.2.6.8 and 6.1.1.4'
H H 0.0000 0.0000 'International Tables Vol C Tables 4.2.6.8 and 6.1.1.4'
N N 0.0061 0.0033 'International Tables Vol C Tables 4.2.6.8 and 6.1.1.4'
O O 0.0106 0.0060 'International Tables Vol C Tables 4.2.6.8 and 6.1.1.4'
S S 0.1246 0.1234 'International Tables Vol C Tables 4.2.6.8 and 6.1.1.4'

loop_
_geom_angle_atom_site_label_1
_geom_angle_atom_site_label_2
_geom_angle_atom_site_label_3
_geom_angle
_geom_angle_site_symmetry_1
_geom_angle_site_symmetry_3
_geom_angle_publ_flag
O3 S1 O4 119.7(3) . . ?
O3 S1 N1 105.5(3) . . ?
O4 S1 N1 106.3(3) . . ?
O3 S1 C6 108.0(4) . . ?
O4 S1 C6 108.1(3) . . ?
N1 S1 C6 108.7(3) . . ?
C1 N1 C4 111.7(6) . . ?
C1 N1 S1 117.6(5) . . ?
C4 N1 S1 116.1(5) . . ?
N3 N2 C2 115.1(7) . . ?
N4 N3 N2 171.3(10) . . ?
N1 C1 C5 111.3(6) . . ?
N1 C1 C2 102.5(6) . . ?
C5 C1 C2 116.1(6) . . ?
N2 C2 C3 116.2(7) . . ?
N2 C2 C1 105.1(6) . . ?
C3 C2 C1 105.3(6) . . ?
O2 C3 C4 114.3(7) . . ?
O2 C3 C2 110.8(7) . . ?
C4 C3 C2 103.1(6) . . ?
N1 C4 C3 103.8(7) . . ?
O1 C5 C1 113.2(6) . . ?
C7 C6 C11 119.8(9) . . ?
C7 C6 S1 120.1(7) . . ?
C11 C6 S1 120.0(7) . . ?
C8 C7 C6 119.5(8) . . ?
C9 C8 C7 122.0(8) . . ?
C8 C9 C10 117.8(9) . . ?
C8 C9 C12 122.5(9) . . ?
C10 C9 C12 119.7(9) . . ?
C11 C10 C9 122.3(8) . . ?
C10 C11 C6 118.5(8) . . ?
O4A S1A O3A 120.6(3) . . ?
O4A S1A N1A 106.5(3) . . ?
O3A S1A N1A 105.8(3) . . ?
O4A S1A C6A 107.5(3) . . ?
O3A S1A C6A 108.0(4) . . ?
N1A S1A C6A 107.8(4) . . ?
C1A N1A C4A 112.4(6) . . ?
C1A N1A S1A 119.9(5) . . ?
C4A N1A S1A 115.0(5) . . ?
N3A N2A C2A 113.2(7) . . ?
N4A N3A N2A 173.2(10) . . ?
N1A C1A C5A 110.9(6) . . ?
N1A C1A C2A 102.4(6) . . ?
C5A C1A C2A 114.7(6) . . ?
N2A C2A C3A 107.0(7) . . ?
N2A C2A C1A 109.9(6) . . ?
C3A C2A C1A 104.8(6) . . ?
O2A C3A C2A 112.6(7) . . ?
O2A C3A C4A 114.0(7) . . ?
C2A C3A C4A 103.3(6) . . ?
N1A C4A C3A 100.6(6) . . ?
O1A C5A C1A 113.8(6) . . ?
C11A C6A C7A 121.3(8) . . ?
C11A C6A S1A 120.3(6) . . ?
C7A C6A S1A 118.3(7) . . ?
C6A C7A C8A 117.1(8) . . ?
C9A C8A C7A 121.0(8) . . ?
C10A C9A C8A 119.9(9) . . ?
C10A C9A C12A 121.1(8) . . ?
C8A C9A C12A 119.0(8) . . ?
C9A C10A C11A 119.9(8) . . ?
C6A C11A C10A 120.8(8) . . ?

loop_
_geom_bond_atom_site_label_1
_geom_bond_atom_site_label_2
_geom_bond_distance
_geom_bond_site_symmetry_2
_geom_bond_publ_flag
S1 O3 1.429(5) . ?
S1 O4 1.443(5) . ?
S1 N1 1.636(6) . ?
S1 C6 1.737(9) . ?
N1 C1 1.491(9) . ?
N1 C4 1.495(9) . ?
N2 N3 1.184(10) . ?
N2 C2 1.515(11) . ?
N3 N4 1.165(10) . ?
O1 C5 1.417(9) . ?
O2 C3 1.411(9) . ?
C1 C5 1.515(10) . ?
C1 C2 1.550(9) . ?
C2 C3 1.525(10) . ?
C3 C4 1.522(11) . ?
C6 C7 1.400(10) . ?
C6 C11 1.405(10) . ?
C7 C8 1.377(11) . ?
C8 C9 1.373(11) . ?
C9 C10 1.399(11) . ?
C9 C12 1.503(13) . ?
C10 C11 1.377(11) . ?
S1A O4A 1.426(5) . ?
S1A O3A 1.448(5) . ?
S1A N1A 1.645(6) . ?
S1A C6A 1.764(9) . ?
N1A C1A 1.480(9) . ?
N1A C4A 1.509(9) . ?
N2A N3A 1.227(10) . ?
N2A C2A 1.495(10) . ?
N3A N4A 1.136(11) . ?
O1A C5A 1.415(9) . ?
O2A C3A 1.408(9) . ?
C1A C5A 1.481(10) . ?
C1A C2A 1.564(10) . ?
C2A C3A 1.507(10) . ?
C3A C4A 1.545(11) . ?
C6A C11A 1.377(10) . ?
C6A C7A 1.386(10) . ?
C7A C8A 1.435(12) . ?
C8A C9A 1.383(10) . ?
C9A C10A 1.378(10) . ?
C9A C12A 1.479(11) . ?
C10A C11A 1.385(11) . ?
